data_4135087
loop_
_publ_author_name
'Levesque, Alexandre'
'Maris, Thierry'
'Wuest, James D.'

_publ_section_title
;
 ROY Reclaims Its Crown: New Ways to Increase Polymorphic Diversity.
;
_journal_name_full 'Journal of the American Chemical Society'
_journal_paper_doi 10.1021/jacs.0c04434
_journal_year 2020
_chemical_formula_moiety 'C13 H8 Cl N3 O3'
_chemical_formula_sum 'C13 H8 Cl N3 O3'
_chemical_formula_weight 289.67
_space_group_crystal_system monoclinic
_space_group_IT_number 7
_space_group_name_Hall 'P -2yc'
_space_group_name_H-M_alt 'P 1 c 1'
_atom_sites_solution_hydrogens geom
_atom_sites_solution_primary dual
_audit_creation_date 2018-09-19
_audit_creation_method
;
Olex2 1.2
(compiled 2018.05.29 svn.r3508 for OlexSys, GUI svn.r5506)
;
_cell_angle_alpha 90
_cell_angle_beta 95.403(5)
_cell_angle_gamma 90
_cell_formula_units_Z 2
_cell_length_a 4.2017(4)
_cell_length_b 11.1768(10)
_cell_length_c 14.2220(12)
_cell_measurement_reflns_used 7722
_cell_measurement_temperature 150
_cell_measurement_theta_max 51.680
_cell_measurement_theta_min 3.442
_cell_volume 664.92(10)
_computing_cell_refinement
'SAINT (2013) V8.38A; Integration Software for Single Crystal Data. Bruker AXS Inc., Madison, WI 53719-1173.'
_computing_data_collection
;
APEX 2 (2013) Bruker AXS Inc., Madison, WI 53719-1173.
;
_computing_data_reduction
'SAINT (2013) V8.38A; Integration Software for Single Crystal Data. Bruker AXS Inc., Madison, WI 53719-1173.'
_computing_molecular_graphics 'Olex2 (Dolomanov et al., 2009)'
_computing_publication_material 'Olex2 (Dolomanov et al., 2009)'
_computing_structure_refinement 'XL (Sheldrick, 2008)'
_computing_structure_solution 'XT (Sheldrick, 2015)'
_diffrn_ambient_temperature 150
_diffrn_detector 'CMOS Area detector'
_diffrn_detector_area_resol_mean 10.24
_diffrn_detector_type 'Bruker Photon 100 CMOS Detector'
_diffrn_measured_fraction_theta_full 0.999
_diffrn_measured_fraction_theta_max 0.998
_diffrn_measurement_device 'k-geometry diffractometer'
_diffrn_measurement_device_type 'Bruker Venture Metaljet'
_diffrn_measurement_method '\w and \f scans'
_diffrn_radiation_collimation 'Focusing mirrors'
_diffrn_radiation_monochromator 'Helios MX Mirror Optics'
_diffrn_radiation_probe x-ray
_diffrn_radiation_type GaK\a
_diffrn_radiation_wavelength 1.34139
_diffrn_reflns_av_R_equivalents 0.0530
_diffrn_reflns_av_unetI/netI 0.0419
_diffrn_reflns_Laue_measured_fraction_full 0.999
_diffrn_reflns_Laue_measured_fraction_max 0.998
_diffrn_reflns_limit_h_max 4
_diffrn_reflns_limit_h_min -5
_diffrn_reflns_limit_k_max 13
_diffrn_reflns_limit_k_min -13
_diffrn_reflns_limit_l_max 17
_diffrn_reflns_limit_l_min -17
_diffrn_reflns_number 13602
_diffrn_reflns_point_group_measured_fraction_full 0.983
_diffrn_reflns_point_group_measured_fraction_max 0.977
_diffrn_reflns_theta_full 53.594
_diffrn_reflns_theta_max 54.080
_diffrn_reflns_theta_min 3.440
_diffrn_source 'Metal Jet'
_diffrn_source_target Ga
_diffrn_source_type 'Gallium Liquid Metal Jet Source'
_exptl_absorpt_coefficient_mu 1.750
_exptl_absorpt_correction_T_max 0.7506
_exptl_absorpt_correction_T_min 0.5560
_exptl_absorpt_correction_type multi-scan
_exptl_absorpt_process_details
;   
SADABS-2016/2 (Bruker,2016/2) was used for absorption correction. 
wR2(int) was 0.1083 before and 0.0778 after correction. 
The Ratio of minimum to maximum transmission is 0.7407. 
The \l/2 correction factor is Not present.'
;
_exptl_crystal_colour 'clear light yellow'
_exptl_crystal_colour_lustre clear
_exptl_crystal_colour_modifier light
_exptl_crystal_colour_primary yellow
_exptl_crystal_density_diffrn 1.447
_exptl_crystal_description Needle
_exptl_crystal_F_000 296
_exptl_crystal_recrystallization_method 'crystallized in EtOH'
_exptl_crystal_size_max 0.35
_exptl_crystal_size_mid 0.05
_exptl_crystal_size_min 0.05
_refine_diff_density_max 0.245
_refine_diff_density_min -0.232
_refine_diff_density_rms 0.046
_refine_ls_abs_structure_details
;
 Flack x determined using 786 quotients [(I+)-(I-)]/[(I+)+(I-)]
 (Parsons, Flack and Wagner, Acta Cryst. B69 (2013) 249-259).
;
_refine_ls_abs_structure_Flack 0.00(3)
_refine_ls_extinction_coef 0.021(6)
_refine_ls_extinction_expression Fc^*^=kFc[1+0.001xFc^2^\l^3^/sin(2\q)]^-1/4^
_refine_ls_extinction_method 'SHELXL-2018/3 (Sheldrick 2018)'
_refine_ls_goodness_of_fit_ref 1.056
_refine_ls_hydrogen_treatment constr
_refine_ls_matrix_type full
_refine_ls_number_parameters 183
_refine_ls_number_reflns 2384
_refine_ls_number_restraints 2
_refine_ls_restrained_S_all 1.056
_refine_ls_R_factor_all 0.0734
_refine_ls_R_factor_gt 0.0601
_refine_ls_shift/su_max 0.000
_refine_ls_shift/su_mean 0.000
_refine_ls_structure_factor_coef Fsqd
_refine_ls_weighting_details 'w=1/[\s^2^(Fo^2^)+(0.1151P)^2^+0.1165P] where P=(Fo^2^+2Fc^2^)/3'
_refine_ls_weighting_scheme calc
_refine_ls_wR_factor_gt 0.1661
_refine_ls_wR_factor_ref 0.1808
_reflns_Friedel_coverage 0.949
_reflns_Friedel_fraction_full 0.967
_reflns_Friedel_fraction_max 0.957
_reflns_number_gt 1927
_reflns_number_total 2384
_reflns_threshold_expression 'I > 2\s(I)'
_cod_data_source_file ja0c04434_si_001.cif
_cod_data_source_block 4_nitrobenzimidoyl_chloride
_cod_depositor_comments
;
The following automatic conversions were performed:

data item '_diffrn_radiation_probe' value 'X-ray' was changed to
'x-ray' in accordance with the
/home/data/users/saulius/crontab/automatic-downloads/rss-feeds/ACS/lib/dictionaries/cif_core.dic
dictionary named 'cif_core.dic' version 2.4.2 last updated on
2011-04-26.

Automatic conversion script
Id: cif_fix_values 7556 2019-12-06 15:28:31Z antanas 
;
_cod_database_code 4135087
_shelx_shelxl_version_number 2018/3
_shelx_space_group_comment
;
The symmetry employed for this shelxl refinement is uniquely defined
by the following loop, which should always be used as a source of
symmetry information in preference to the above space-group names.
They are only intended as comments.
;
_shelx_estimated_absorpt_t_max 0.918
_shelx_estimated_absorpt_t_min 0.579
_olex2_refinement_description
;
1. Fixed Uiso
 At 1.2 times of:
  All C(H) groups
 At 1.5 times of:
  All C(H,H,H) groups
2.a Aromatic/amide H refined with riding coordinates:
 C3(H3), C9(H9), C10(H10), C12(H12), C13(H13)
2.b Idealised Me refined as rotating group:
 C5(H5A,H5B,H5C)
;
_olex2_exptl_crystal_mounting_method 'mounted on a cryoloop'
_olex2_submission_original_sample_id JDW-AL-414
_olex2_submission_special_instructions 'No special instructions were received'

loop_
_space_group_symop_operation_xyz
'x, y, z'
'x, -y, z+1/2'

loop_
_atom_site_label
_atom_site_type_symbol
_atom_site_fract_x
_atom_site_fract_y
_atom_site_fract_z
_atom_site_U_iso_or_equiv
_atom_site_adp_type
_atom_site_occupancy
_atom_site_site_symmetry_order
_atom_site_calc_flag
_atom_site_refinement_flags_posn
_atom_site_refinement_flags_adp
_atom_site_refinement_flags_occupancy
_atom_site_disorder_assembly
_atom_site_disorder_group
Cl1 Cl 0.6290(4) 0.60473(16) 0.70726(13) 0.0884(7) Uani 1 1 d . . . . .
O1 O 0.9876(11) 0.7964(4) 0.6231(4) 0.0799(12) Uani 1 1 d . . . . .
O2 O -0.2990(15) 0.1229(5) 0.5029(5) 0.0962(16) Uani 1 1 d . . . . .
O3 O -0.1422(19) 0.1510(6) 0.3633(5) 0.115(2) Uani 1 1 d . . . . .
N1 N 0.7107(13) 0.6457(5) 0.5257(4) 0.0708(13) Uani 1 1 d . . . . .
N2 N 0.926(4) 0.7535(10) 0.2918(6) 0.161(5) Uani 1 1 d . . . . .
N3 N -0.1460(14) 0.1774(5) 0.4473(5) 0.0844(16) Uani 1 1 d . . . . .
C1 C 0.8967(15) 0.7446(6) 0.5372(5) 0.0700(15) Uani 1 1 d . . . . .
C2 C 1.0244(18) 0.8066(6) 0.4685(5) 0.0814(19) Uani 1 1 d . . . . .
C3 C 1.2041(18) 0.9013(6) 0.5118(6) 0.0794(18) Uani 1 1 d . . . . .
H3 H 1.322476 0.959430 0.481028 0.095 Uiso 1 1 calc R . . . .
C4 C 1.1763(19) 0.8939(5) 0.6049(6) 0.0777(18) Uani 1 1 d . . . . .
C5 C 1.302(2) 0.9643(7) 0.6888(6) 0.098(2) Uani 1 1 d . . . . .
H5A H 1.123078 0.995895 0.720746 0.146 Uiso 1 1 calc GR . . . .
H5B H 1.431824 1.030757 0.668796 0.146 Uiso 1 1 calc GR . . . .
H5C H 1.434034 0.912570 0.732376 0.146 Uiso 1 1 calc GR . . . .
C6 C 0.973(3) 0.7767(8) 0.3700(7) 0.105(3) Uani 1 1 d . . . . .
C7 C 0.5854(15) 0.5802(6) 0.5851(5) 0.0711(16) Uani 1 1 d . . . . .
C8 C 0.3943(15) 0.4751(6) 0.5527(4) 0.0669(14) Uani 1 1 d . . . . .
C9 C 0.3486(15) 0.4537(6) 0.4546(5) 0.0727(16) Uani 1 1 d . . . . .
H9 H 0.437753 0.506969 0.412128 0.087 Uiso 1 1 calc R . . . .
C10 C 0.1754(17) 0.3557(6) 0.4200(5) 0.0762(17) Uani 1 1 d . . . . .
H10 H 0.145350 0.340426 0.354020 0.091 Uiso 1 1 calc R . . . .
C11 C 0.0466(16) 0.2804(6) 0.4834(5) 0.0734(16) Uani 1 1 d . . . . .
C12 C 0.0857(16) 0.2993(6) 0.5807(5) 0.0732(16) Uani 1 1 d . . . . .
H12 H -0.007128 0.246412 0.622749 0.088 Uiso 1 1 calc R . . . .
C13 C 0.2623(16) 0.3965(6) 0.6143(5) 0.0716(16) Uani 1 1 d . . . . .
H13 H 0.294649 0.410121 0.680464 0.086 Uiso 1 1 calc R . . . .

loop_
_atom_site_aniso_label
_atom_site_aniso_U_11
_atom_site_aniso_U_22
_atom_site_aniso_U_33
_atom_site_aniso_U_23
_atom_site_aniso_U_13
_atom_site_aniso_U_12
Cl1 0.1055(14) 0.0956(11) 0.0641(9) -0.0028(8) 0.0078(8) -0.0108(9)
O1 0.082(3) 0.082(3) 0.075(3) 0.004(2) -0.001(2) 0.003(2)
O2 0.091(4) 0.082(3) 0.116(5) 0.005(3) 0.014(3) -0.007(3)
O3 0.143(5) 0.116(4) 0.084(4) -0.011(3) 0.000(4) -0.031(4)
N1 0.071(3) 0.074(3) 0.068(3) 0.006(3) 0.010(2) 0.008(3)
N2 0.245(14) 0.168(9) 0.075(5) -0.018(5) 0.046(6) -0.071(9)
N3 0.075(4) 0.080(3) 0.097(5) 0.004(3) 0.000(3) 0.005(3)
C1 0.067(4) 0.072(4) 0.070(4) -0.001(3) 0.006(3) 0.012(3)
C2 0.084(5) 0.077(4) 0.086(5) 0.004(3) 0.024(4) 0.009(3)
C3 0.079(4) 0.068(3) 0.092(5) 0.001(3) 0.015(4) 0.007(3)
C4 0.075(4) 0.069(4) 0.088(5) 0.003(3) 0.001(3) 0.009(3)
C5 0.106(6) 0.091(5) 0.093(5) -0.005(4) -0.008(4) -0.009(4)
C6 0.137(8) 0.095(5) 0.089(6) 0.000(4) 0.041(5) -0.018(5)
C7 0.068(4) 0.077(3) 0.068(4) 0.005(3) 0.005(3) 0.019(3)
C8 0.067(3) 0.069(3) 0.064(3) 0.001(3) 0.002(3) 0.009(3)
C9 0.073(4) 0.078(4) 0.067(3) 0.008(3) 0.006(3) 0.005(3)
C10 0.084(4) 0.081(4) 0.063(3) 0.003(3) 0.005(3) 0.002(3)
C11 0.073(4) 0.074(3) 0.072(4) -0.001(3) 0.000(3) 0.009(3)
C12 0.075(4) 0.070(3) 0.075(4) 0.009(3) 0.012(3) 0.005(3)
C13 0.074(4) 0.077(4) 0.064(3) 0.005(3) 0.010(3) 0.010(3)

loop_
_atom_type_symbol
_atom_type_description
_atom_type_scat_dispersion_real
_atom_type_scat_dispersion_imag
_atom_type_scat_source
C C 0.0137 0.0070 'International Tables Vol C Tables 4.2.6.8 and 6.1.1.4'
H H 0.0000 0.0000 'International Tables Vol C Tables 4.2.6.8 and 6.1.1.4'
Cl Cl 0.3281 0.5435 'International Tables Vol C Tables 4.2.6.8 and 6.1.1.4'
N N 0.0241 0.0136 'International Tables Vol C Tables 4.2.6.8 and 6.1.1.4'
O O 0.0387 0.0250 'International Tables Vol C Tables 4.2.6.8 and 6.1.1.4'

loop_
_geom_angle_atom_site_label_1
_geom_angle_atom_site_label_2
_geom_angle_atom_site_label_3
_geom_angle
_geom_angle_site_symmetry_1
_geom_angle_site_symmetry_3
_geom_angle_publ_flag
C1 O1 C4 106.4(6) . . ?
C7 N1 C1 131.4(6) . . ?
O2 N3 O3 124.2(7) . . ?
O2 N3 C11 117.9(6) . . ?
O3 N3 C11 117.9(6) . . ?
N1 C1 O1 124.1(6) . . ?
C2 C1 O1 109.3(6) . . ?
C2 C1 N1 126.6(6) . . ?
C1 C2 C3 107.6(7) . . ?
C1 C2 C6 123.6(7) . . ?
C3 C2 C6 128.8(7) . . ?
C2 C3 H3 126.5 . . ?
C4 C3 C2 107.0(6) . . ?
C4 C3 H3 126.5 . . ?
O1 C4 C5 115.6(7) . . ?
C3 C4 O1 109.7(6) . . ?
C3 C4 C5 134.7(7) . . ?
C4 C5 H5A 109.5 . . ?
C4 C5 H5B 109.5 . . ?
C4 C5 H5C 109.5 . . ?
H5A C5 H5B 109.5 . . ?
H5A C5 H5C 109.5 . . ?
H5B C5 H5C 109.5 . . ?
N2 C6 C2 178.5(12) . . ?
N1 C7 Cl1 124.0(6) . . ?
N1 C7 C8 120.0(6) . . ?
C8 C7 Cl1 116.0(5) . . ?
C9 C8 C7 117.7(6) . . ?
C13 C8 C7 123.0(6) . . ?
C13 C8 C9 119.3(6) . . ?
C8 C9 H9 119.8 . . ?
C10 C9 C8 120.4(6) . . ?
C10 C9 H9 119.8 . . ?
C9 C10 H10 120.8 . . ?
C9 C10 C11 118.4(6) . . ?
C11 C10 H10 120.8 . . ?
C10 C11 N3 119.0(6) . . ?
C10 C11 C12 122.7(6) . . ?
C12 C11 N3 118.3(6) . . ?
C11 C12 H12 120.9 . . ?
C13 C12 C11 118.3(6) . . ?
C13 C12 H12 120.9 . . ?
C8 C13 H13 119.5 . . ?
C12 C13 C8 120.9(6) . . ?
C12 C13 H13 119.5 . . ?

loop_
_geom_bond_atom_site_label_1
_geom_bond_atom_site_label_2
_geom_bond_distance
_geom_bond_site_symmetry_2
_geom_bond_publ_flag
Cl1 C7 1.751(7) . ?
O1 C1 1.373(8) . ?
O1 C4 1.387(9) . ?
O2 N3 1.227(8) . ?
O3 N3 1.232(9) . ?
N1 C1 1.354(9) . ?
N1 C7 1.269(9) . ?
N2 C6 1.141(13) . ?
N3 C11 1.472(9) . ?
C1 C2 1.350(10) . ?
C2 C3 1.408(11) . ?
C2 C6 1.437(12) . ?
C3 H3 0.9500 . ?
C3 C4 1.342(12) . ?
C4 C5 1.485(11) . ?
C5 H5A 0.9800 . ?
C5 H5B 0.9800 . ?
C5 H5C 0.9800 . ?
C7 C8 1.472(10) . ?
C8 C9 1.412(9) . ?
C8 C13 1.392(9) . ?
C9 H9 0.9500 . ?
C9 C10 1.379(11) . ?
C10 H10 0.9500 . ?
C10 C11 1.381(10) . ?
C11 C12 1.394(9) . ?
C12 H12 0.9500 . ?
C12 C13 1.375(10) . ?
C13 H13 0.9500 . ?

loop_
_geom_torsion_atom_site_label_1
_geom_torsion_atom_site_label_2
_geom_torsion_atom_site_label_3
_geom_torsion_atom_site_label_4
_geom_torsion
_geom_torsion_site_symmetry_1
_geom_torsion_site_symmetry_2
_geom_torsion_site_symmetry_3
_geom_torsion_site_symmetry_4
_geom_torsion_publ_flag
Cl1 C7 C8 C9 178.8(5) . . . . ?
Cl1 C7 C8 C13 -2.0(8) . . . . ?
O1 C1 C2 C3 0.1(7) . . . . ?
O1 C1 C2 C6 -179.4(7) . . . . ?
O2 N3 C11 C10 -168.7(6) . . . . ?
O2 N3 C11 C12 10.0(8) . . . . ?
O3 N3 C11 C10 11.5(10) . . . . ?
O3 N3 C11 C12 -169.8(7) . . . . ?
N1 C1 C2 C3 -179.1(6) . . . . ?
N1 C1 C2 C6 1.4(11) . . . . ?
N1 C7 C8 C9 -2.2(8) . . . . ?
N1 C7 C8 C13 177.0(6) . . . . ?
N3 C11 C12 C13 -179.2(6) . . . . ?
C1 O1 C4 C3 -0.7(7) . . . . ?
C1 O1 C4 C5 179.9(6) . . . . ?
C1 N1 C7 Cl1 -0.2(10) . . . . ?
C1 N1 C7 C8 -179.1(6) . . . . ?
C1 C2 C3 C4 -0.6(8) . . . . ?
C2 C3 C4 O1 0.8(8) . . . . ?
C2 C3 C4 C5 -179.9(8) . . . . ?
C4 O1 C1 N1 179.6(6) . . . . ?
C4 O1 C1 C2 0.3(7) . . . . ?
C6 C2 C3 C4 178.9(8) . . . . ?
C7 N1 C1 O1 -0.7(10) . . . . ?
C7 N1 C1 C2 178.4(7) . . . . ?
C7 C8 C9 C10 179.1(6) . . . . ?
C7 C8 C13 C12 -179.9(6) . . . . ?
C8 C9 C10 C11 0.5(10) . . . . ?
C9 C8 C13 C12 -0.7(9) . . . . ?
C9 C10 C11 N3 178.4(6) . . . . ?
C9 C10 C11 C12 -0.2(11) . . . . ?
C10 C11 C12 C13 -0.6(10) . . . . ?
C11 C12 C13 C8 1.0(9) . . . . ?
C13 C8 C9 C10 -0.1(9) . . . . ?
